data_2205578
loop_
_publ_author_name
'Zhang, Xiaohong'
'Yang, Zhiping'
'Zhong, Ping'
'Hu, Maolin'

_publ_section_title
1-[2,6-Dichloro-4-(trifluoromethyl)phenyl]-5-[(4-methoxyphenyl)methyleneimino]-1<i>H</i>-pyrazole-3-carbonitrile
_journal_issue 4
_journal_name_full 'Acta Crystallographica Section E'
_journal_page_first o908
_journal_page_last o909
_journal_paper_doi 10.1107/S1600536805006707
_journal_volume 61
_journal_year 2005
_chemical_formula_iupac 'C19 H11 Cl2 F3 N4 O'
_chemical_formula_moiety 'C19 H11 Cl2 F3 N4 O'
_chemical_formula_sum 'C19 H11 Cl2 F3 N4 O'
_chemical_formula_weight 439.22
_chemical_melting_point .408E-305
_chemical_name_systematic
;1-[2,6-dichloro-4-(trifluoromethyl)phenyl]-5-[(4-methoxyphenyl)methylene]imino-
1H-pyrazole-3-enitrile
;
_space_group_IT_number 2
_symmetry_cell_setting triclinic
_symmetry_space_group_name_Hall '-P 1'
_symmetry_space_group_name_H-M 'P -1'
_atom_sites_solution_hydrogens geom
_atom_sites_solution_primary direct
_atom_sites_solution_secondary difmap
_cell_angle_alpha 77.464(3)
_cell_angle_beta 83.116(3)
_cell_angle_gamma 81.470(3)
_cell_formula_units_Z 2
_cell_length_a 6.7145(12)
_cell_length_b 10.931(2)
_cell_length_c 13.616(3)
_cell_measurement_reflns_used 1222
_cell_measurement_temperature 298(2)
_cell_measurement_theta_max 24.92
_cell_measurement_theta_min 3.07
_cell_volume 960.8(3)
_computing_cell_refinement 'SAINT (Bruker, 2002)'
_computing_data_collection 'SMART (Bruker, 2002)'
_computing_data_reduction SAINT
_computing_molecular_graphics 'SHELXTL (Bruker, 2002)'
_computing_publication_material SHELXTL
_computing_structure_refinement 'SHELXL97 (Sheldrick, 1997)'
_computing_structure_solution 'SHELXS97 (Sheldrick, 1997)'
_diffrn_ambient_temperature 298(2)
_diffrn_measured_fraction_theta_full 0.974
_diffrn_measured_fraction_theta_max 0.974
_diffrn_measurement_device_type 'Bruker APEX area-detector'
_diffrn_measurement_method '\f and \w'
_diffrn_radiation_monochromator graphite
_diffrn_radiation_source 'fine-focus sealed tube'
_diffrn_radiation_type MoK\a
_diffrn_radiation_wavelength 0.71073
_diffrn_reflns_av_R_equivalents 0.0280
_diffrn_reflns_av_sigmaI/netI 0.0695
_diffrn_reflns_limit_h_max 8
_diffrn_reflns_limit_h_min -6
_diffrn_reflns_limit_k_max 12
_diffrn_reflns_limit_k_min -13
_diffrn_reflns_limit_l_max 16
_diffrn_reflns_limit_l_min -16
_diffrn_reflns_number 4901
_diffrn_reflns_theta_full 25.28
_diffrn_reflns_theta_max 25.28
_diffrn_reflns_theta_min 1.54
_diffrn_standards_decay_% 0
_diffrn_standards_interval_time 0
_diffrn_standards_number 0
_exptl_absorpt_coefficient_mu 0.384
_exptl_absorpt_correction_T_max 0.938
_exptl_absorpt_correction_T_min 0.880
_exptl_absorpt_correction_type multi-scan
_exptl_absorpt_process_details '(SADABS; Bruker, 2002)'
_exptl_crystal_colour Colourless
_exptl_crystal_density_diffrn 1.518
_exptl_crystal_density_method 'not measured'
_exptl_crystal_description Block
_exptl_crystal_F_000 444
_exptl_crystal_size_max 0.34
_exptl_crystal_size_mid 0.28
_exptl_crystal_size_min 0.17
_refine_diff_density_max 0.44
_refine_diff_density_min -0.37
_refine_ls_extinction_method none
_refine_ls_goodness_of_fit_ref 1.146
_refine_ls_hydrogen_treatment constr
_refine_ls_matrix_type full
_refine_ls_number_parameters 263
_refine_ls_number_reflns 3401
_refine_ls_number_restraints 0
_refine_ls_restrained_S_all 1.146
_refine_ls_R_factor_all 0.125
_refine_ls_R_factor_gt 0.090
_refine_ls_shift/su_max 0.000
_refine_ls_shift/su_mean 0.000
_refine_ls_structure_factor_coef Fsqd
_refine_ls_weighting_details 'calc w = 1/[\s^2^(Fo^2^)+(0.081P)^2^+0.8129P] where P = (Fo^2^+2Fc^2^)/3'
_refine_ls_weighting_scheme calc
_refine_ls_wR_factor_gt 0.194
_refine_ls_wR_factor_ref 0.211
_reflns_number_gt 2393
_reflns_number_total 3401
_reflns_threshold_expression I>2\s(I)
_cod_data_source_file rz6054.cif
_cod_data_source_block I
_cod_depositor_comments
;
The following automatic conversions were performed:
'_symmetry_cell_setting' value 'Triclinic' changed to 'triclinic'
according to '/home/saulius/struct/CIF-dictionaries/cif_core.dic'
dictionary named 'cif_core.dic' version 2.4.1 from
2010-06-29.

'_exptl_absorpt_correction_type' value 'Multi-scan' changed
to 'multi-scan' according to
'/home/saulius/struct/CIF-dictionaries/cif_core.dic' dictionary named
'cif_core.dic' version 2.4.1 from 2010-06-29.

Automatic conversion script
Id: cif_fix_enum 1527 2010-12-29 10:47:43Z saulius 

The following automatic conversions were performed:

'_symmetry_cell_setting' value 'Triclinic' changed to 'triclinic'
according to /home/saulius/struct/CIF-dictionaries/cif_core.dic
dictionary named 'cif_core.dic' version 2.4.1 from
2010-06-29.

'_exptl_absorpt_correction_type' value 'Multi-scan'
changed to 'multi-scan' according to
/home/saulius/struct/CIF-dictionaries/cif_core.dic dictionary named
'cif_core.dic' version 2.4.1 from 2010-06-29.

Automatic conversion script
Id: cif_fix_values 1715 2011-07-08 13:25:40Z adriana 
;
_cod_original_sg_symbol_Hall -P1
_cod_database_code 2205578
_cod_database_fobs_code 2205578

loop_
_symmetry_equiv_pos_as_xyz
'x, y, z'
'-x, -y, -z'

loop_
_atom_site_label
_atom_site_fract_x
_atom_site_fract_y
_atom_site_fract_z
_atom_site_U_iso_or_equiv
_atom_site_adp_type
_atom_site_calc_flag
_atom_site_refinement_flags
_atom_site_occupancy
_atom_site_type_symbol
Cl1 0.1725(2) 0.69202(16) 0.18613(11) 0.0764(5) Uani d . 1 Cl
Cl2 0.7008(2) 1.03071(14) 0.12882(11) 0.0651(5) Uani d . 1 Cl
F1 0.9684(7) 0.7064(5) -0.1000(4) 0.1314(19) Uani d . 1 F
F2 0.7021(9) 0.7183(7) -0.1621(3) 0.170(3) Uani d . 1 F
F3 0.7977(9) 0.5585(4) -0.0547(4) 0.145(2) Uani d . 1 F
O1 1.3072(6) 0.5472(4) 0.6076(3) 0.0686(11) Uani d . 1 O
N1 0.3408(6) 0.9099(4) 0.2325(3) 0.0446(10) Uani d . 1 N
N2 0.1621(6) 0.9797(4) 0.2154(3) 0.0510(11) Uani d . 1 N
N3 -0.2413(8) 1.1477(5) 0.3329(4) 0.0792(16) Uani d . 1 N
N4 0.5745(6) 0.8291(4) 0.3556(3) 0.0463(10) Uani d . 1 N
C1 0.7839(12) 0.6794(7) -0.0775(5) 0.084(2) Uani d . 1 C
C2 0.6707(8) 0.7397(5) 0.0048(4) 0.0548(14) Uani d . 1 C
C3 0.4970(8) 0.6948(5) 0.0524(3) 0.0547(13) Uani d . 1 C
H3 0.4517 0.6267 0.0348 0.066 Uiso calc R 1 H
C4 0.3905(8) 0.7518(5) 0.1264(3) 0.0482(12) Uani d . 1 C
C5 0.4524(7) 0.8522(5) 0.1536(3) 0.0422(11) Uani d . 1 C
C6 0.6244(7) 0.8996(5) 0.1023(3) 0.0449(12) Uani d . 1 C
C7 0.7358(7) 0.8425(5) 0.0273(3) 0.0505(13) Uani d . 1 C
H7 0.8521 0.8737 -0.0067 0.061 Uiso calc R 1 H
C8 0.3947(7) 0.8980(4) 0.3285(3) 0.0423(11) Uani d . 1 C
C9 0.2391(7) 0.9673(5) 0.3748(3) 0.0485(12) Uani d . 1 C
H9 0.2279 0.9801 0.4406 0.058 Uiso calc R 1 H
C10 0.1016(7) 1.0144(5) 0.3033(3) 0.0458(12) Uani d . 1 C
C11 -0.0889(9) 1.0893(5) 0.3178(4) 0.0547(14) Uani d . 1 C
C12 0.5927(7) 0.7931(5) 0.4503(3) 0.0461(12) Uani d . 1 C
H12 0.4813 0.8104 0.4950 0.055 Uiso calc R 1 H
C13 0.7754(7) 0.7277(4) 0.4915(3) 0.0432(11) Uani d . 1 C
C14 0.9544(7) 0.7050(5) 0.4310(3) 0.0467(12) Uani d . 1 C
H14 0.9561 0.7320 0.3613 0.056 Uiso calc R 1 H
C15 1.1246(8) 0.6447(5) 0.4715(4) 0.0521(13) Uani d . 1 C
H15 1.2419 0.6303 0.4296 0.063 Uiso calc R 1 H
C16 1.1264(7) 0.6034(5) 0.5761(4) 0.0463(12) Uani d . 1 C
C17 0.9533(8) 0.6251(5) 0.6368(3) 0.0520(13) Uani d . 1 C
H17 0.9528 0.5985 0.7065 0.062 Uiso calc R 1 H
C18 0.7804(8) 0.6859(5) 0.5954(3) 0.0495(13) Uani d . 1 C
H18 0.6634 0.6997 0.6376 0.059 Uiso calc R 1 H
C19 1.3214(11) 0.5024(7) 0.7126(5) 0.091(2) Uani d . 1 C
H19A 1.2795 0.5708 0.7474 0.137 Uiso calc R 1 H
H19B 1.4588 0.4686 0.7244 0.137 Uiso calc R 1 H
H19C 1.2355 0.4374 0.7373 0.137 Uiso calc R 1 H

loop_
_atom_site_aniso_label
_atom_site_aniso_U_11
_atom_site_aniso_U_22
_atom_site_aniso_U_33
_atom_site_aniso_U_12
_atom_site_aniso_U_13
_atom_site_aniso_U_23
Cl1 0.0781(11) 0.0935(11) 0.0611(9) -0.0315(9) 0.0335(8) -0.0309(8)
Cl2 0.0562(9) 0.0856(10) 0.0607(9) -0.0154(7) -0.0060(6) -0.0258(7)
F1 0.109(4) 0.145(4) 0.135(4) -0.013(3) 0.080(3) -0.068(3)
F2 0.190(6) 0.260(7) 0.060(3) 0.059(5) -0.004(3) -0.091(4)
F3 0.187(5) 0.082(3) 0.156(5) -0.015(3) 0.096(4) -0.064(3)
O1 0.055(2) 0.085(3) 0.062(3) 0.001(2) -0.0053(19) -0.014(2)
N1 0.042(2) 0.067(3) 0.0233(19) 0.004(2) 0.0026(16) -0.0172(18)
N2 0.044(2) 0.076(3) 0.033(2) 0.002(2) -0.0006(18) -0.019(2)
N3 0.064(3) 0.104(4) 0.077(4) 0.010(3) 0.003(3) -0.053(3)
N4 0.051(3) 0.063(3) 0.025(2) -0.005(2) -0.0015(17) -0.0112(18)
C1 0.094(5) 0.078(5) 0.075(5) 0.003(4) 0.032(4) -0.036(4)
C2 0.061(4) 0.064(3) 0.032(3) 0.005(3) 0.015(2) -0.012(2)
C3 0.071(4) 0.056(3) 0.035(3) -0.002(3) 0.011(2) -0.018(2)
C4 0.055(3) 0.059(3) 0.026(2) -0.005(3) 0.010(2) -0.010(2)
C5 0.041(3) 0.059(3) 0.025(2) 0.007(2) -0.0001(19) -0.015(2)
C6 0.041(3) 0.062(3) 0.030(2) 0.004(2) -0.006(2) -0.010(2)
C7 0.036(3) 0.073(4) 0.035(3) 0.003(2) 0.008(2) -0.008(2)
C8 0.049(3) 0.056(3) 0.023(2) -0.006(2) 0.002(2) -0.012(2)
C9 0.057(3) 0.062(3) 0.029(2) -0.008(3) 0.004(2) -0.019(2)
C10 0.049(3) 0.060(3) 0.029(2) -0.003(2) 0.011(2) -0.021(2)
C11 0.056(4) 0.076(4) 0.035(3) -0.004(3) 0.003(2) -0.025(3)
C12 0.050(3) 0.062(3) 0.025(2) -0.009(2) 0.009(2) -0.014(2)
C13 0.047(3) 0.053(3) 0.032(2) -0.011(2) 0.001(2) -0.014(2)
C14 0.049(3) 0.069(3) 0.021(2) -0.012(3) 0.005(2) -0.007(2)
C15 0.046(3) 0.069(3) 0.041(3) -0.012(3) 0.014(2) -0.017(2)
C16 0.042(3) 0.052(3) 0.046(3) -0.006(2) -0.005(2) -0.012(2)
C17 0.056(3) 0.072(3) 0.027(2) -0.003(3) -0.001(2) -0.010(2)
C18 0.053(3) 0.070(3) 0.025(2) -0.007(3) 0.004(2) -0.013(2)
C19 0.085(5) 0.114(6) 0.064(4) -0.001(4) -0.026(4) 0.008(4)

loop_
_atom_type_symbol
_atom_type_description
_atom_type_scat_dispersion_real
_atom_type_scat_dispersion_imag
_atom_type_scat_source
C C 0.0033 0.0016 'International Tables Vol C Tables 4.2.6.8 and 6.1.1.4'
H H 0.0000 0.0000 'International Tables Vol C Tables 4.2.6.8 and 6.1.1.4'
N N 0.0061 0.0033 'International Tables Vol C Tables 4.2.6.8 and 6.1.1.4'
O O 0.0106 0.0060 'International Tables Vol C Tables 4.2.6.8 and 6.1.1.4'
F F 0.0171 0.0103 'International Tables Vol C Tables 4.2.6.8 and 6.1.1.4'
Cl Cl 0.1484 0.1585 'International Tables Vol C Tables 4.2.6.8 and 6.1.1.4'

loop_
_geom_angle_atom_site_label_1
_geom_angle_atom_site_label_2
_geom_angle_atom_site_label_3
_geom_angle
_geom_angle_publ_flag
C16 O1 C19 118.3(5) ?
N2 N1 C8 114.1(4) yes
N2 N1 C5 119.3(3) ?
C8 N1 C5 126.6(4) ?
N1 N2 C10 103.0(4) yes
C8 N4 C12 116.6(4) yes
F3 C1 F2 108.6(7) ?
F3 C1 F1 105.9(6) ?
F2 C1 F1 103.7(6) ?
F3 C1 C2 112.3(6) ?
F2 C1 C2 112.0(6) ?
F1 C1 C2 113.7(6) ?
C3 C2 C7 121.3(4) ?
C3 C2 C1 118.9(6) ?
C7 C2 C1 119.8(5) ?
C2 C3 C4 118.9(5) ?
C2 C3 H3 120.5 ?
C4 C3 H3 120.5 ?
C5 C4 C3 121.9(5) ?
C5 C4 Cl1 120.1(4) ?
C3 C4 Cl1 117.9(4) ?
C4 C5 C6 118.5(4) ?
C4 C5 N1 121.4(4) ?
C6 C5 N1 120.1(4) ?
C5 C6 C7 120.5(5) ?
C5 C6 Cl2 120.3(4) ?
C7 C6 Cl2 119.2(4) ?
C2 C7 C6 118.8(5) ?
C2 C7 H7 120.6 ?
C6 C7 H7 120.6 ?
C9 C8 N4 135.8(4) ?
C9 C8 N1 104.4(4) ?
N4 C8 N1 119.8(4) ?
C8 C9 C10 105.9(4) ?
C8 C9 H9 127.1 ?
C10 C9 H9 127.1 ?
N2 C10 C9 112.6(4) ?
N2 C10 C11 121.0(4) ?
C9 C10 C11 126.4(4) ?
N3 C11 C10 177.7(6) ?
N4 C12 C13 123.8(4) ?
N4 C12 H12 118.1 ?
C13 C12 H12 118.1 ?
C18 C13 C14 117.2(4) ?
C18 C13 C12 120.4(4) ?
C14 C13 C12 122.4(4) ?
C15 C14 C13 121.3(4) ?
C15 C14 H14 119.3 ?
C13 C14 H14 119.3 ?
C14 C15 C16 120.5(4) ?
C14 C15 H15 119.7 ?
C16 C15 H15 119.7 ?
O1 C16 C17 126.0(5) ?
O1 C16 C15 114.9(4) ?
C17 C16 C15 119.1(5) ?
C16 C17 C18 120.2(4) ?
C16 C17 H17 119.9 ?
C18 C17 H17 119.9 ?
C17 C18 C13 121.6(5) ?
C17 C18 H18 119.2 ?
C13 C18 H18 119.2 ?
O1 C19 H19A 109.5 ?
O1 C19 H19B 109.5 ?
H19A C19 H19B 109.5 ?
O1 C19 H19C 109.5 ?
H19A C19 H19C 109.5 ?
H19B C19 H19C 109.5 ?

loop_
_geom_bond_atom_site_label_1
_geom_bond_atom_site_label_2
_geom_bond_distance
_geom_bond_publ_flag
Cl1 C4 1.732(5) ?
Cl2 C6 1.713(5) ?
F1 C1 1.302(8) ?
F2 C1 1.296(8) ?
F3 C1 1.282(8) ?
O1 C16 1.350(6) ?
O1 C19 1.418(7) ?
N1 N2 1.340(5) yes
N1 C8 1.371(5) yes
N1 C5 1.441(5) ?
N2 C10 1.333(6) yes
N3 C11 1.144(7) ?
N4 C8 1.370(6) yes
N4 C12 1.278(5) yes
C1 C2 1.495(8) ?
C2 C3 1.368(7) ?
C2 C7 1.370(7) ?
C3 C4 1.373(6) ?
C3 H3 0.9300 ?
C4 C5 1.364(7) ?
C5 C6 1.385(7) ?
C6 C7 1.394(6) ?
C7 H7 0.9300 ?
C8 C9 1.370(6) ?
C9 C10 1.386(7) ?
C9 H9 0.9300 ?
C10 C11 1.430(7) ?
C12 C13 1.436(7) ?
C12 H12 0.9300 ?
C13 C18 1.391(6) ?
C13 C14 1.395(6) ?
C14 C15 1.348(7) ?
C14 H14 0.9300 ?
C15 C16 1.399(7) ?
C15 H15 0.9300 ?
C16 C17 1.365(7) ?
C17 C18 1.368(7) ?
C17 H17 0.9300 ?
C18 H18 0.9300 ?
C19 H19A 0.9600 ?
C19 H19B 0.9600 ?
C19 H19C 0.9600 ?

loop_
_cod_related_entry_id
_cod_related_entry_database
_cod_related_entry_code
1 ChemSpider 30654801
